data_1513830
loop_
_publ_author_name
'Coste, Alexis'
'Bayle, Alexandre'
'Marrot, J\'erome'
'Evano, Gwilherm'

_publ_section_title
;
 A Convergent Synthesis of the Fully Elaborated Macrocyclic Core of
 TMC-95A.
;
_journal_issue 5
_journal_name_full 'Organic letters'
_journal_page_first 1306
_journal_page_last 1309
_journal_paper_doi 10.1021/ol403675c
_journal_volume 16
_journal_year 2014
_chemical_formula_sum 'C28 H49 I N2 O6 Si2'
_chemical_formula_weight 692.77
_chemical_name_systematic
; 
 ? 
;
_space_group_IT_number 19
_symmetry_cell_setting orthorhombic
_symmetry_space_group_name_Hall 'P 2ac 2ab'
_symmetry_space_group_name_H-M 'P 21 21 21'
_atom_sites_solution_hydrogens geom
_atom_sites_solution_primary direct
_atom_sites_solution_secondary difmap
_audit_creation_method SHELXL-97
_cell_angle_alpha 90.00
_cell_angle_beta 90.00
_cell_angle_gamma 90.00
_cell_formula_units_Z 4
_cell_length_a 9.373(3)
_cell_length_b 12.818(5)
_cell_length_c 27.701(11)
_cell_measurement_reflns_used 7081
_cell_measurement_temperature 100(2)
_cell_measurement_theta_max 30.04
_cell_measurement_theta_min 2.72
_cell_volume 3328(2)
_computing_cell_refinement 'Bruker SAINT'
_computing_data_collection 'Bruker APEX2'
_computing_data_reduction 'Bruker SAINT'
_computing_molecular_graphics 'Bruker SHELXTL'
_computing_publication_material 'Bruker SHELXTL'
_computing_structure_refinement 'SHELXL-97 (Sheldrick, 1997)'
_computing_structure_solution 'SHELXS-97 (Sheldrick, 1990)'
_diffrn_ambient_temperature 100(2)
_diffrn_detector_area_resol_mean 512x512
_diffrn_measured_fraction_theta_full 0.994
_diffrn_measured_fraction_theta_max 0.994
_diffrn_measurement_device_type 'CCD area detector'
_diffrn_measurement_method 'phi and omega scans'
_diffrn_radiation_monochromator graphite
_diffrn_radiation_source 'fine-focus sealed tube'
_diffrn_radiation_type MoK\a
_diffrn_radiation_wavelength 0.71073
_diffrn_reflns_av_R_equivalents 0.0364
_diffrn_reflns_av_sigmaI/netI 0.0278
_diffrn_reflns_limit_h_max 13
_diffrn_reflns_limit_h_min -13
_diffrn_reflns_limit_k_max 18
_diffrn_reflns_limit_k_min -17
_diffrn_reflns_limit_l_max 39
_diffrn_reflns_limit_l_min -32
_diffrn_reflns_number 62488
_diffrn_reflns_theta_full 30.09
_diffrn_reflns_theta_max 30.09
_diffrn_reflns_theta_min 1.47
_exptl_absorpt_coefficient_mu 1.074
_exptl_absorpt_correction_T_max 0.8555
_exptl_absorpt_correction_T_min 0.7388
_exptl_absorpt_correction_type multi-scan
_exptl_absorpt_process_details 'SADABS (Sheldrick, V2.10)'
_exptl_crystal_colour colorless
_exptl_crystal_density_diffrn 1.383
_exptl_crystal_density_method 'not measured'
_exptl_crystal_description parallelepiped
_exptl_crystal_F_000 1440
_exptl_crystal_size_max 0.30
_exptl_crystal_size_mid 0.20
_exptl_crystal_size_min 0.15
_refine_diff_density_max 0.634
_refine_diff_density_min -0.798
_refine_diff_density_rms 0.136
_refine_ls_abs_structure_details 'Flack H D (1983), Acta Cryst. A39, 876-881'
_refine_ls_abs_structure_Flack 0.000(10)
_refine_ls_extinction_method none
_refine_ls_goodness_of_fit_ref 1.273
_refine_ls_hydrogen_treatment constr
_refine_ls_matrix_type full
_refine_ls_number_parameters 381
_refine_ls_number_reflns 9732
_refine_ls_number_restraints 0
_refine_ls_restrained_S_all 1.273
_refine_ls_R_factor_all 0.0296
_refine_ls_R_factor_gt 0.0253
_refine_ls_shift/su_max 0.004
_refine_ls_shift/su_mean 0.000
_refine_ls_structure_factor_coef Fsqd
_refine_ls_weighting_details 'calc w=1/[\s^2^(Fo^2^)+(0.0371P)^2^+0.9356P] where P=(Fo^2^+2Fc^2^)/3'
_refine_ls_weighting_scheme calc
_refine_ls_wR_factor_gt 0.0690
_refine_ls_wR_factor_ref 0.0793
_reflns_number_gt 9192
_reflns_number_total 9732
_reflns_threshold_expression >2sigma(I)
_cod_data_source_file ol403675c_si_002.cif
_cod_data_source_block 2
_cod_depositor_comments
;
The following automatic conversions were performed:

'_symmetry_cell_setting' value 'Orthorhombic' changed to
'orthorhombic' according to
/usr/data/users/saulius/crontab/automatic-downloads/current/ACS/lib/dictionaries/cif_core.dic
dictionary named 'cif_core.dic' version 2.4.2 from 2011-04-26.

Automatic conversion script
Id: cif_fix_values 2281 2013-09-26 08:29:07Z andrius 
;
_cod_original_sg_symbol_H-M P2(1)2(1)2(1)
_cod_database_code 1513830

loop_
_symmetry_equiv_pos_as_xyz
'x, y, z'
'-x+1/2, -y, z+1/2'
'-x, y+1/2, -z+1/2'
'x+1/2, -y+1/2, -z'

loop_
_atom_site_label
_atom_site_type_symbol
_atom_site_fract_x
_atom_site_fract_y
_atom_site_fract_z
_atom_site_U_iso_or_equiv
_atom_site_adp_type
_atom_site_occupancy
_atom_site_symmetry_multiplicity
_atom_site_calc_flag
_atom_site_refinement_flags
_atom_site_disorder_assembly
_atom_site_disorder_group
I1 I -0.265553(9) -0.348455(7) 0.875604(3) 0.02161(2) Uani 1 1 d . . .
Si1 Si 0.34172(4) -0.08555(3) 0.907808(15) 0.02002(9) Uani 1 1 d . . .
Si2 Si 0.03964(4) 0.27093(3) 0.895815(13) 0.01411(8) Uani 1 1 d . . .
O1 O -0.01954(10) -0.02724(7) 0.78122(3) 0.0147(2) Uani 1 1 d . A .
O2 O 0.23167(9) -0.01620(7) 0.87344(3) 0.01548(19) Uani 1 1 d . A .
O3 O -0.01880(9) 0.15281(7) 0.88021(3) 0.01477(18) Uani 1 1 d . . .
O4 O 0.26316(11) 0.01519(7) 0.74982(4) 0.0228(2) Uani 1 1 d . . .
O5 O 0.39492(10) -0.13365(8) 0.75894(4) 0.0203(2) Uani 1 1 d . . .
O6 O 0.05438(11) 0.17488(7) 0.74541(4) 0.0197(2) Uani 1 1 d . . .
H6 H 0.1035 0.1204 0.7429 0.029 Uiso 1 1 calc R . .
N1 N -0.02362(12) -0.17656(8) 0.83222(4) 0.0143(2) Uani 1 1 d . . .
H1 H -0.0395 -0.2341 0.8157 0.017 Uiso 1 1 calc R . .
N2 N 0.18032(11) -0.13013(8) 0.79015(4) 0.0143(2) Uani 1 1 d . . .
H2 H 0.1936 -0.1980 0.7915 0.017 Uiso 1 1 calc R . .
C1 C -0.16617(13) -0.21714(10) 0.90586(5) 0.0159(3) Uani 1 1 d . . .
C2 C -0.19510(14) -0.18758(11) 0.95326(5) 0.0187(3) Uani 1 1 d . . .
H2' H -0.2581 -0.2282 0.9724 0.022 Uiso 1 1 calc R . .
C3 C -0.13181(16) -0.09852(11) 0.97262(5) 0.0200(3) Uani 1 1 d . . .
H3 H -0.1514 -0.0794 1.0051 0.024 Uiso 1 1 calc R . .
C4 C -0.04005(15) -0.03714(10) 0.94495(5) 0.0179(3) Uani 1 1 d . . .
H4 H 0.0012 0.0244 0.9580 0.021 Uiso 1 1 calc R . .
C5 C -0.01041(13) -0.06794(9) 0.89814(5) 0.0130(3) Uani 1 1 d . A .
C6 C -0.07280(12) -0.15852(10) 0.87835(5) 0.0145(2) Uani 1 1 d . . .
C7 C 0.05696(13) -0.08920(10) 0.81459(4) 0.0126(3) Uani 1 1 d . A .
C8 C 0.08633(13) -0.01914(10) 0.86084(4) 0.0117(3) Uani 1 1 d . . .
C9 C 0.04081(13) 0.09006(10) 0.84375(5) 0.0133(3) Uani 1 1 d . A .
H9 H 0.1246 0.1267 0.8292 0.016 Uiso 1 1 calc R . .
C10 C -0.06930(13) 0.06689(10) 0.80438(5) 0.0140(3) Uani 1 1 d . . .
H10 H -0.1649 0.0544 0.8193 0.017 Uiso 1 1 calc R A .
C11 C 0.27846(14) -0.07342(10) 0.76504(5) 0.0157(3) Uani 1 1 d . . .
C12 C 0.50994(14) -0.10373(12) 0.72537(5) 0.0216(3) Uani 1 1 d . . .
C13 C 0.61895(17) -0.19006(16) 0.73319(7) 0.0369(4) Uani 1 1 d . . .
H13A H 0.6499 -0.1899 0.7670 0.055 Uiso 1 1 calc R . .
H13B H 0.7015 -0.1783 0.7122 0.055 Uiso 1 1 calc R . .
H13C H 0.5756 -0.2576 0.7255 0.055 Uiso 1 1 calc R . .
C14 C 0.57371(18) 0.00157(15) 0.73820(7) 0.0372(5) Uani 1 1 d . . .
H14A H 0.5069 0.0570 0.7292 0.056 Uiso 1 1 calc R . .
H14B H 0.6636 0.0111 0.7207 0.056 Uiso 1 1 calc R . .
H14C H 0.5918 0.0046 0.7730 0.056 Uiso 1 1 calc R . .
C15 C 0.45184(17) -0.10599(14) 0.67401(6) 0.0276(4) Uani 1 1 d . . .
H15A H 0.4119 -0.1751 0.6672 0.041 Uiso 1 1 calc R . .
H15B H 0.5292 -0.0913 0.6512 0.041 Uiso 1 1 calc R . .
H15C H 0.3771 -0.0531 0.6706 0.041 Uiso 1 1 calc R . .
C16 C -0.08133(13) 0.14973(11) 0.76554(5) 0.0159(3) Uani 1 1 d . A .
H16A H -0.1452 0.1244 0.7396 0.019 Uiso 1 1 calc R . .
H16B H -0.1244 0.2134 0.7795 0.019 Uiso 1 1 calc R . .
C17A C 0.2961(3) -0.23251(17) 0.91336(9) 0.0210(5) Uani 0.60 1 d P A 1
H17A H 0.3569 -0.2618 0.9393 0.025 Uiso 0.60 1 calc PR A 1
H17B H 0.1961 -0.2377 0.9246 0.025 Uiso 0.60 1 calc PR A 1
C18A C 0.3113(3) -0.30467(18) 0.86874(10) 0.0271(6) Uani 0.60 1 d P A 1
H18A H 0.2217 -0.3049 0.8505 0.041 Uiso 0.60 1 calc PR A 1
H18B H 0.3333 -0.3758 0.8794 0.041 Uiso 0.60 1 calc PR A 1
H18C H 0.3886 -0.2790 0.8481 0.041 Uiso 0.60 1 calc PR A 1
C17B C 0.3572(4) -0.2266(3) 0.89564(16) 0.0248(9) Uani 0.40 1 d P A 2
H17C H 0.3731 -0.2366 0.8606 0.030 Uiso 0.40 1 calc PR A 2
H17D H 0.4423 -0.2535 0.9127 0.030 Uiso 0.40 1 calc PR A 2
C18B C 0.2291(5) -0.2910(3) 0.91064(15) 0.0284(9) Uani 0.40 1 d P A 2
H18D H 0.1864 -0.2607 0.9397 0.043 Uiso 0.40 1 calc PR A 2
H18E H 0.2594 -0.3627 0.9173 0.043 Uiso 0.40 1 calc PR A 2
H18F H 0.1586 -0.2911 0.8845 0.043 Uiso 0.40 1 calc PR A 2
C19 C 0.32848(15) -0.04421(11) 0.97217(5) 0.0201(3) Uani 1 1 d . A .
H19A H 0.3177 0.0326 0.9735 0.024 Uiso 1 1 calc R . .
H19B H 0.2419 -0.0756 0.9866 0.024 Uiso 1 1 calc R . .
C20 C 0.45963(16) -0.07626(12) 1.00237(5) 0.0235(3) Uani 1 1 d . . .
H20A H 0.4746 -0.1517 0.9995 0.035 Uiso 1 1 calc R A .
H20B H 0.4434 -0.0582 1.0363 0.035 Uiso 1 1 calc R . .
H20C H 0.5442 -0.0393 0.9905 0.035 Uiso 1 1 calc R . .
C21 C 0.51885(17) -0.04960(17) 0.88355(6) 0.0397(5) Uani 1 1 d . A .
H21A H 0.5933 -0.0844 0.9031 0.048 Uiso 1 1 calc R . .
H21B H 0.5268 -0.0763 0.8501 0.048 Uiso 1 1 calc R . .
C22 C 0.5477(2) 0.06707(19) 0.88322(8) 0.0528(6) Uani 1 1 d . . .
H22A H 0.4796 0.1017 0.8617 0.079 Uiso 1 1 calc R A .
H22B H 0.6451 0.0799 0.8718 0.079 Uiso 1 1 calc R . .
H22C H 0.5371 0.0948 0.9160 0.079 Uiso 1 1 calc R . .
C23 C -0.06788(16) 0.30264(11) 0.95062(5) 0.0205(3) Uani 1 1 d . . .
H23A H -0.0513 0.2478 0.9752 0.025 Uiso 1 1 calc R . .
H23B H -0.0332 0.3694 0.9642 0.025 Uiso 1 1 calc R . .
C24 C -0.22803(18) 0.31168(15) 0.94171(6) 0.0328(4) Uani 1 1 d . . .
H24A H -0.2468 0.3710 0.9203 0.049 Uiso 1 1 calc R . .
H24B H -0.2773 0.3223 0.9725 0.049 Uiso 1 1 calc R . .
H24C H -0.2629 0.2475 0.9265 0.049 Uiso 1 1 calc R . .
C25 C 0.23456(15) 0.26421(10) 0.91131(5) 0.0203(3) Uani 1 1 d . . .
H25A H 0.2518 0.1986 0.9292 0.024 Uiso 1 1 calc R . .
H25B H 0.2894 0.2602 0.8808 0.024 Uiso 1 1 calc R . .
C26 C 0.29431(16) 0.35497(13) 0.94139(6) 0.0288(4) Uani 1 1 d . . .
H26A H 0.2773 0.4209 0.9244 0.043 Uiso 1 1 calc R . .
H26B H 0.3971 0.3452 0.9461 0.043 Uiso 1 1 calc R . .
H26C H 0.2467 0.3567 0.9729 0.043 Uiso 1 1 calc R . .
C27 C 0.00625(14) 0.36377(10) 0.84536(5) 0.0174(3) Uani 1 1 d . . .
H27A H 0.0429 0.3322 0.8152 0.021 Uiso 1 1 calc R . .
H27B H -0.0982 0.3721 0.8416 0.021 Uiso 1 1 calc R . .
C28 C 0.07284(16) 0.47250(11) 0.85088(5) 0.0207(3) Uani 1 1 d . . .
H28A H 0.0452 0.5022 0.8821 0.031 Uiso 1 1 calc R . .
H28B H 0.0389 0.5179 0.8248 0.031 Uiso 1 1 calc R . .
H28C H 0.1770 0.4668 0.8492 0.031 Uiso 1 1 calc R . .

loop_
_atom_site_aniso_label
_atom_site_aniso_U_11
_atom_site_aniso_U_22
_atom_site_aniso_U_33
_atom_site_aniso_U_23
_atom_site_aniso_U_13
_atom_site_aniso_U_12
I1 0.01903(3) 0.01942(3) 0.02639(4) 0.00259(4) -0.00030(3) -0.00557(3)
Si1 0.02556(17) 0.01730(16) 0.01719(17) -0.00573(15) -0.00878(15) 0.00749(14)
Si2 0.01893(15) 0.01102(14) 0.01238(15) -0.00067(13) 0.00123(13) -0.00016(13)
O1 0.0195(4) 0.0141(4) 0.0106(4) -0.0016(3) -0.0017(3) 0.0026(3)
O2 0.0147(3) 0.0143(3) 0.0175(4) 0.0008(4) -0.0018(4) 0.0001(3)
O3 0.0200(3) 0.0120(3) 0.0123(4) -0.0024(4) 0.0033(3) -0.0004(3)
O4 0.0219(4) 0.0171(4) 0.0295(5) 0.0041(4) 0.0093(4) 0.0004(4)
O5 0.0167(4) 0.0246(5) 0.0195(5) 0.0037(4) 0.0063(4) 0.0030(4)
O6 0.0243(4) 0.0179(4) 0.0168(4) 0.0059(4) 0.0032(4) 0.0020(4)
N1 0.0187(5) 0.0116(5) 0.0126(5) -0.0016(4) 0.0017(4) -0.0050(4)
N2 0.0181(4) 0.0099(5) 0.0149(5) -0.0013(4) 0.0040(4) 0.0006(4)
C1 0.0148(5) 0.0149(5) 0.0179(6) 0.0027(5) 0.0005(5) 0.0005(4)
C2 0.0212(6) 0.0191(6) 0.0158(6) 0.0054(5) 0.0056(5) 0.0032(5)
C3 0.0268(6) 0.0215(6) 0.0117(6) 0.0024(5) 0.0050(5) 0.0049(5)
C4 0.0258(6) 0.0156(6) 0.0124(6) -0.0013(5) -0.0002(5) 0.0034(5)
C5 0.0181(5) 0.0107(5) 0.0103(5) 0.0027(4) 0.0020(4) 0.0017(4)
C6 0.0157(4) 0.0141(5) 0.0136(5) 0.0004(5) -0.0002(4) 0.0038(4)
C7 0.0155(5) 0.0126(5) 0.0096(5) -0.0006(4) 0.0003(4) -0.0006(4)
C8 0.0164(5) 0.0116(5) 0.0071(5) -0.0019(4) -0.0008(4) -0.0003(4)
C9 0.0166(5) 0.0116(5) 0.0118(5) -0.0013(4) 0.0014(4) 0.0001(4)
C10 0.0142(5) 0.0140(5) 0.0137(6) -0.0001(5) 0.0007(4) -0.0003(4)
C11 0.0148(5) 0.0193(5) 0.0131(5) -0.0034(5) 0.0031(5) -0.0020(5)
C12 0.0120(5) 0.0306(7) 0.0221(7) -0.0013(6) 0.0065(5) -0.0002(5)
C13 0.0220(6) 0.0572(10) 0.0315(9) 0.0117(8) 0.0082(6) 0.0168(7)
C14 0.0286(7) 0.0493(10) 0.0335(9) -0.0115(7) 0.0107(7) -0.0202(7)
C15 0.0257(7) 0.0377(8) 0.0193(7) 0.0007(6) 0.0040(6) 0.0052(6)
C16 0.0165(5) 0.0173(5) 0.0139(5) 0.0000(5) -0.0011(4) 0.0010(5)
C17A 0.0264(11) 0.0140(9) 0.0226(11) 0.0000(9) -0.0016(9) 0.0001(8)
C18A 0.0382(12) 0.0128(9) 0.0304(13) -0.0010(10) -0.0085(11) 0.0038(9)
C17B 0.0282(17) 0.0194(16) 0.0270(19) -0.0026(15) -0.0020(15) 0.0103(14)
C18B 0.0380(19) 0.0158(14) 0.0313(18) 0.0016(14) -0.0130(17) -0.0004(15)
C19 0.0219(6) 0.0225(6) 0.0160(6) 0.0005(5) -0.0029(5) -0.0006(5)
C20 0.0232(6) 0.0282(7) 0.0191(7) 0.0028(6) -0.0037(5) -0.0005(6)
C21 0.0247(6) 0.0793(12) 0.0152(7) -0.0087(8) 0.0000(6) 0.0230(7)
C22 0.0302(8) 0.0777(14) 0.0506(12) -0.0077(11) 0.0163(8) -0.0144(9)
C23 0.0288(6) 0.0179(6) 0.0147(6) -0.0042(5) 0.0044(5) 0.0000(5)
C24 0.0266(7) 0.0439(8) 0.0279(7) -0.0087(7) 0.0070(7) 0.0001(7)
C25 0.0200(5) 0.0172(5) 0.0235(6) 0.0020(5) -0.0017(5) -0.0001(5)
C26 0.0308(7) 0.0283(7) 0.0272(7) 0.0014(7) -0.0104(6) -0.0059(6)
C27 0.0202(5) 0.0158(6) 0.0161(6) 0.0017(5) -0.0005(5) -0.0004(5)
C28 0.0277(6) 0.0146(6) 0.0197(7) 0.0027(5) 0.0030(5) -0.0032(5)

loop_
_atom_type_symbol
_atom_type_description
_atom_type_scat_dispersion_real
_atom_type_scat_dispersion_imag
_atom_type_scat_source
C C 0.0033 0.0016 'International Tables Vol C Tables 4.2.6.8 and 6.1.1.4'
H H 0.0000 0.0000 'International Tables Vol C Tables 4.2.6.8 and 6.1.1.4'
N N 0.0061 0.0033 'International Tables Vol C Tables 4.2.6.8 and 6.1.1.4'
O O 0.0106 0.0060 'International Tables Vol C Tables 4.2.6.8 and 6.1.1.4'
Si Si 0.0817 0.0704 'International Tables Vol C Tables 4.2.6.8 and 6.1.1.4'
I I -0.4742 1.8119 'International Tables Vol C Tables 4.2.6.8 and 6.1.1.4'

loop_
_geom_angle_atom_site_label_1
_geom_angle_atom_site_label_2
_geom_angle_atom_site_label_3
_geom_angle
O2 Si1 C17B 117.93(14)
O2 Si1 C21 102.46(7)
C17B Si1 C21 96.17(15)
O2 Si1 C19 110.77(6)
C17B Si1 C19 117.30(14)
C21 Si1 C19 109.66(7)
O2 Si1 C17A 115.39(8)
C17B Si1 C17A 22.94(14)
C21 Si1 C17A 117.98(10)
C19 Si1 C17A 100.71(9)
O3 Si2 C27 109.30(6)
O3 Si2 C23 103.37(6)
C27 Si2 C23 112.36(7)
O3 Si2 C25 109.70(5)
C27 Si2 C25 111.36(6)
C23 Si2 C25 110.43(7)
C7 O1 C10 110.04(10)
C8 O2 Si1 136.80(8)
C9 O3 Si2 125.09(8)
C11 O5 C12 121.48(11)
C16 O6 H6 109.5
C6 N1 C7 111.12(10)
C6 N1 H1 124.4
C7 N1 H1 124.4
C11 N2 C7 126.01(11)
C11 N2 H2 117.0
C7 N2 H2 117.0
C6 C1 C2 119.66(12)
C6 C1 I1 119.79(10)
C2 C1 I1 120.54(10)
C1 C2 C3 120.17(13)
C1 C2 H2' 119.9
C3 C2 H2' 119.9
C2 C3 C4 120.85(13)
C2 C3 H3 119.6
C4 C3 H3 119.6
C5 C4 C3 118.54(13)
C5 C4 H4 120.7
C3 C4 H4 120.7
C4 C5 C6 121.04(12)
C4 C5 C8 130.05(12)
C6 C5 C8 108.90(11)
N1 C6 C1 129.18(12)
N1 C6 C5 111.08(11)
C1 C6 C5 119.70(12)
O1 C7 N1 113.17(10)
O1 C7 N2 107.74(10)
N1 C7 N2 107.36(10)
O1 C7 C8 107.31(10)
N1 C7 C8 104.94(10)
N2 C7 C8 116.51(10)
O2 C8 C5 115.00(10)
O2 C8 C9 108.70(10)
C5 C8 C9 114.89(10)
O2 C8 C7 112.53(10)
C5 C8 C7 102.33(10)
C9 C8 C7 102.61(10)
O3 C9 C10 110.77(10)
O3 C9 C8 114.19(10)
C10 C9 C8 103.28(10)
O3 C9 H9 109.5
C10 C9 H9 109.5
C8 C9 H9 109.5
O1 C10 C16 107.10(11)
O1 C10 C9 105.13(10)
C16 C10 C9 114.83(11)
O1 C10 H10 109.9
C16 C10 H10 109.9
C9 C10 H10 109.9
O4 C11 O5 125.82(12)
O4 C11 N2 126.40(12)
O5 C11 N2 107.76(11)
O5 C12 C14 111.80(12)
O5 C12 C13 102.24(12)
C14 C12 C13 110.41(13)
O5 C12 C15 108.82(11)
C14 C12 C15 112.10(14)
C13 C12 C15 111.05(13)
C12 C13 H13A 109.5
C12 C13 H13B 109.5
H13A C13 H13B 109.5
C12 C13 H13C 109.5
H13A C13 H13C 109.5
H13B C13 H13C 109.5
C12 C14 H14A 109.5
C12 C14 H14B 109.5
H14A C14 H14B 109.5
C12 C14 H14C 109.5
H14A C14 H14C 109.5
H14B C14 H14C 109.5
C12 C15 H15A 109.5
C12 C15 H15B 109.5
H15A C15 H15B 109.5
C12 C15 H15C 109.5
H15A C15 H15C 109.5
H15B C15 H15C 109.5
O6 C16 C10 111.70(10)
O6 C16 H16A 109.3
C10 C16 H16A 109.3
O6 C16 H16B 109.3
C10 C16 H16B 109.3
H16A C16 H16B 107.9
C18A C17A Si1 119.77(17)
C18A C17A H17A 107.4
Si1 C17A H17A 107.4
C18A C17A H17B 107.4
Si1 C17A H17B 107.4
H17A C17A H17B 106.9
C18B C17B Si1 114.9(3)
C18B C17B H17C 108.5
Si1 C17B H17C 108.5
C18B C17B H17D 108.5
Si1 C17B H17D 108.5
H17C C17B H17D 107.5
C17B C18B H18D 109.5
C17B C18B H18E 109.5
H18D C18B H18E 109.5
C17B C18B H18F 109.5
H18D C18B H18F 109.5
H18E C18B H18F 109.5
C20 C19 Si1 112.94(10)
C20 C19 H19A 109.0
Si1 C19 H19A 109.0
C20 C19 H19B 109.0
Si1 C19 H19B 109.0
H19A C19 H19B 107.8
C19 C20 H20A 109.5
C19 C20 H20B 109.5
H20A C20 H20B 109.5
C19 C20 H20C 109.5
H20A C20 H20C 109.5
H20B C20 H20C 109.5
C22 C21 Si1 114.04(13)
C22 C21 H21A 108.7
Si1 C21 H21A 108.7
C22 C21 H21B 108.7
Si1 C21 H21B 108.7
H21A C21 H21B 107.6
C21 C22 H22A 109.5
C21 C22 H22B 109.5
H22A C22 H22B 109.5
C21 C22 H22C 109.5
H22A C22 H22C 109.5
H22B C22 H22C 109.5
C24 C23 Si2 114.59(11)
C24 C23 H23A 108.6
Si2 C23 H23A 108.6
C24 C23 H23B 108.6
Si2 C23 H23B 108.6
H23A C23 H23B 107.6
C23 C24 H24A 109.5
C23 C24 H24B 109.5
H24A C24 H24B 109.5
C23 C24 H24C 109.5
H24A C24 H24C 109.5
H24B C24 H24C 109.5
C26 C25 Si2 116.34(10)
C26 C25 H25A 108.2
Si2 C25 H25A 108.2
C26 C25 H25B 108.2
Si2 C25 H25B 108.2
H25A C25 H25B 107.4
C25 C26 H26A 109.5
C25 C26 H26B 109.5
H26A C26 H26B 109.5
C25 C26 H26C 109.5
H26A C26 H26C 109.5
H26B C26 H26C 109.5
C28 C27 Si2 115.92(10)
C28 C27 H27A 108.3
Si2 C27 H27A 108.3
C28 C27 H27B 108.3
Si2 C27 H27B 108.3
H27A C27 H27B 107.4
C27 C28 H28A 109.5
C27 C28 H28B 109.5
H28A C28 H28B 109.5
C27 C28 H28C 109.5
H28A C28 H28C 109.5
H28B C28 H28C 109.5

loop_
_geom_bond_atom_site_label_1
_geom_bond_atom_site_label_2
_geom_bond_distance
I1 C1 2.0984(14)
Si1 O2 1.6615(10)
Si1 C17B 1.845(4)
Si1 C21 1.8494(18)
Si1 C19 1.8643(16)
Si1 C17A 1.938(2)
Si2 O3 1.6672(11)
Si2 C27 1.8623(15)
Si2 C23 1.8670(16)
Si2 C25 1.8787(16)
O1 C7 1.4140(16)
O1 C10 1.4438(16)
O2 C8 1.4069(16)
O3 C9 1.4068(15)
O4 C11 1.2201(17)
O5 C11 1.3477(16)
O5 C12 1.4745(17)
O6 C16 1.4258(16)
O6 H6 0.8400
N1 C6 1.3780(17)
N1 C7 1.4362(17)
N1 H1 0.8800
N2 C11 1.3632(17)
N2 C7 1.4390(17)
N2 H2 0.8800
C1 C6 1.3825(18)
C1 C2 1.393(2)
C2 C3 1.394(2)
C2 H2' 0.9500
C3 C4 1.395(2)
C3 H3 0.9500
C4 C5 1.3837(19)
C4 H4 0.9500
C5 C6 1.4109(18)
C5 C8 1.5104(18)
C7 C8 1.5885(18)
C8 C9 1.5380(18)
C9 C10 1.5307(18)
C9 H9 1.0000
C10 C16 1.5159(19)
C10 H10 1.0000
C12 C14 1.518(2)
C12 C13 1.522(2)
C12 C15 1.524(2)
C13 H13A 0.9800
C13 H13B 0.9800
C13 H13C 0.9800
C14 H14A 0.9800
C14 H14B 0.9800
C14 H14C 0.9800
C15 H15A 0.9800
C15 H15B 0.9800
C15 H15C 0.9800
C16 H16A 0.9900
C16 H16B 0.9900
C17A C18A 1.550(4)
C17A H17A 0.9900
C17A H17B 0.9900
C18A H18A 0.9800
C18A H18B 0.9800
C18A H18C 0.9800
C17B C18B 1.515(6)
C17B H17C 0.9900
C17B H17D 0.9900
C18B H18D 0.9800
C18B H18E 0.9800
C18B H18F 0.9800
C19 C20 1.543(2)
C19 H19A 0.9900
C19 H19B 0.9900
C20 H20A 0.9800
C20 H20B 0.9800
C20 H20C 0.9800
C21 C22 1.520(3)
C21 H21A 0.9900
C21 H21B 0.9900
C22 H22A 0.9800
C22 H22B 0.9800
C22 H22C 0.9800
C23 C24 1.526(2)
C23 H23A 0.9900
C23 H23B 0.9900
C24 H24A 0.9800
C24 H24B 0.9800
C24 H24C 0.9800
C25 C26 1.537(2)
C25 H25A 0.9900
C25 H25B 0.9900
C26 H26A 0.9800
C26 H26B 0.9800
C26 H26C 0.9800
C27 C28 1.535(2)
C27 H27A 0.9900
C27 H27B 0.9900
C28 H28A 0.9800
C28 H28B 0.9800
C28 H28C 0.9800
